data_4327575
loop_
_publ_author_name
'Joel T. Mague'
'Jamin L. Krinsky'

_publ_section_title
;
 Synthetic and Structural Studies of the Coordination Behavior of
 2-Pyridylbis(diphenylphosphino)methane
;
_journal_name_full 'Inorganic Chemistry'
_journal_page_first 1962
_journal_page_last 1971
_journal_paper_doi 10.1021/ic001266+
_journal_volume 40
_journal_year 2001
_chemical_formula_moiety '((C6 H5)2 P (O) (C H2 C5 H4 N))2 Cl2 Ni '
_chemical_formula_sum 'C18 H16 Cl N Ni0.5 O P'
_chemical_formula_weight 358.09
_chemical_name_systematic
; 
 trans-Dichlorobis(2-pyridylmethyldiphenylphosphoryl)nickel(II)
;
_space_group_IT_number 14
_symmetry_cell_setting monoclinic
_symmetry_space_group_name_Hall '-P 2ybc'
_symmetry_space_group_name_H-M 'P 1 21/c 1'
_atom_sites_solution_hydrogens geom
_atom_sites_solution_primary direct
_atom_sites_solution_secondary difmap
_audit_creation_method SHELXL-97
_cell_angle_alpha 90.00
_cell_angle_beta 104.302(12)
_cell_angle_gamma 90.00
_cell_formula_units_Z 4
_cell_length_a 9.3775(16)
_cell_length_b 14.5589(15)
_cell_length_c 12.5100(15)
_cell_measurement_reflns_used 25
_cell_measurement_temperature 293(2)
_cell_measurement_theta_max 20.75
_cell_measurement_theta_min 13.84
_cell_volume 1655.0(4)
_computing_cell_refinement 'CAD-4 Software (Enraf-Nonius, 1989)'
_computing_data_collection 'CAD-4 Software (Enraf-Nonius, 1989)'
_computing_data_reduction 'XCAD4 (Harms & Wocadlo, 1987)'
_computing_molecular_graphics 'SHELXTL (Bruker AXS, 1997)'
_computing_publication_material 'SHELXTL (Bruker AXS, 1997)'
_computing_structure_refinement 'SHELXL-97 (Sheldrick, 1997)'
_computing_structure_solution 'SHELXS-97 (Sheldrick, 1990)'
_diffrn_ambient_temperature 293(2)
_diffrn_measured_fraction_theta_full 1.000
_diffrn_measured_fraction_theta_max 1.000
_diffrn_measurement_device_type 'Enraf-Nonius CAD-4'
_diffrn_measurement_method '\q/2\q scans'
_diffrn_radiation_monochromator graphite
_diffrn_radiation_source 'fine-focus sealed tube'
_diffrn_radiation_type MoK\a
_diffrn_radiation_wavelength 0.71073
_diffrn_reflns_av_R_equivalents 0.0435
_diffrn_reflns_av_sigmaI/netI 0.1004
_diffrn_reflns_limit_h_max 11
_diffrn_reflns_limit_h_min 0
_diffrn_reflns_limit_k_max 17
_diffrn_reflns_limit_k_min 0
_diffrn_reflns_limit_l_max 14
_diffrn_reflns_limit_l_min -14
_diffrn_reflns_number 3129
_diffrn_reflns_theta_full 25.08
_diffrn_reflns_theta_max 25.08
_diffrn_reflns_theta_min 2.19
_diffrn_standards_decay_% 0
_diffrn_standards_interval_time 120
_diffrn_standards_number 2
_exptl_absorpt_coefficient_mu 0.880
_exptl_absorpt_correction_T_max 0.6874
_exptl_absorpt_correction_T_min 0.6233
_exptl_absorpt_correction_type empirical
_exptl_absorpt_process_details '\y scan (North et al., 1968)'
_exptl_crystal_colour 'Lime Green'
_exptl_crystal_density_diffrn 1.437
_exptl_crystal_description Plate
_exptl_crystal_F_000 740
_exptl_crystal_size_max 0.23
_exptl_crystal_size_mid 0.23
_exptl_crystal_size_min 0.13
_refine_diff_density_max 0.354
_refine_diff_density_min -0.638
_refine_diff_density_rms 0.086
_refine_ls_extinction_method none
_refine_ls_goodness_of_fit_ref 0.998
_refine_ls_hydrogen_treatment mixed
_refine_ls_matrix_type full
_refine_ls_number_parameters 205
_refine_ls_number_reflns 2940
_refine_ls_number_restraints 0
_refine_ls_restrained_S_all 0.998
_refine_ls_R_factor_all 0.1251
_refine_ls_R_factor_gt 0.0366
_refine_ls_shift/su_max 0.000
_refine_ls_shift/su_mean 0.000
_refine_ls_structure_factor_coef Fsqd
_refine_ls_weighting_details 'calc w=1/[\s^2^(Fo^2^)+(0.0344P)^2^+0.8998P] where P=(Fo^2^+2Fc^2^)/3'
_refine_ls_weighting_scheme calc
_refine_ls_wR_factor_gt 0.0783
_refine_ls_wR_factor_ref 0.0988
_reflns_number_gt 1736
_reflns_number_total 2940
_reflns_threshold_expression >2sigma(I)
_cod_data_source_file ic0012662B_09.cif
_cod_data_source_block 13
_cod_original_formula_sum 'C18 H16 Cl N Ni0.50 O P'
_cod_database_code 4327575

loop_
_symmetry_equiv_pos_as_xyz
'x, y, z'
'-x, y+1/2, -z+1/2'
'-x, -y, -z'
'x, -y-1/2, z-1/2'

loop_
_atom_site_label
_atom_site_type_symbol
_atom_site_fract_x
_atom_site_fract_y
_atom_site_fract_z
_atom_site_U_iso_or_equiv
_atom_site_adp_type
_atom_site_occupancy
_atom_site_symmetry_multiplicity
_atom_site_calc_flag
_atom_site_refinement_flags
Ni Ni 0.5000 0.0000 0.0000 0.02956(18) Uani 1 2 d S
Cl Cl 0.47335(11) 0.14714(7) -0.10428(8) 0.0426(3) Uani 1 1 d .
P P 0.32303(11) 0.10819(6) 0.14496(8) 0.0308(2) Uani 1 1 d .
O O 0.3259(3) 0.03216(16) 0.0654(2) 0.0337(6) Uani 1 1 d .
N N 0.6453(3) 0.0628(2) 0.1391(2) 0.0316(7) Uani 1 1 d .
C1 C 0.3252(4) 0.0631(3) 0.2799(3) 0.0334(9) Uani 1 1 d .
C2 C 0.2951(5) 0.1164(3) 0.3620(3) 0.0485(11) Uani 1 1 d .
H2 H 0.2801 0.1793 0.3514 0.058 Uiso 1 1 calc R
C3 C 0.2871(5) 0.0761(4) 0.4610(4) 0.0612(13) Uani 1 1 d .
H3 H 0.2646 0.1117 0.5163 0.073 Uiso 1 1 calc R
C4 C 0.3126(5) -0.0162(4) 0.4771(4) 0.0634(14) Uani 1 1 d .
H4 H 0.3066 -0.0431 0.5433 0.076 Uiso 1 1 calc R
C5 C 0.3466(5) -0.0688(3) 0.3965(4) 0.0609(13) Uani 1 1 d .
H5 H 0.3663 -0.1311 0.4088 0.073 Uiso 1 1 calc R
C6 C 0.3518(5) -0.0303(3) 0.2970(4) 0.0455(10) Uani 1 1 d .
H6 H 0.3731 -0.0665 0.2417 0.055 Uiso 1 1 calc R
C7 C 0.1542(4) 0.1713(2) 0.1028(3) 0.0327(9) Uani 1 1 d .
C8 C 0.1268(5) 0.2550(3) 0.1469(3) 0.0456(10) Uani 1 1 d .
H8 H 0.2027 0.2861 0.1952 0.055 Uiso 1 1 calc R
C9 C -0.0124(5) 0.2919(3) 0.1192(4) 0.0527(12) Uani 1 1 d .
H9 H -0.0308 0.3479 0.1489 0.063 Uiso 1 1 calc R
C10 C -0.1248(5) 0.2458(3) 0.0476(3) 0.0492(11) Uani 1 1 d .
H10 H -0.2192 0.2705 0.0301 0.059 Uiso 1 1 calc R
C11 C -0.0992(4) 0.1645(3) 0.0021(3) 0.0471(11) Uani 1 1 d .
H11 H -0.1752 0.1340 -0.0468 0.056 Uiso 1 1 calc R
C12 C 0.0398(4) 0.1278(3) 0.0290(3) 0.0386(9) Uani 1 1 d .
H12 H 0.0576 0.0727 -0.0029 0.046 Uiso 1 1 calc R
C13 C 0.4740(4) 0.1865(2) 0.1578(3) 0.0331(9) Uani 1 1 d .
H13A H 0.4659 0.2169 0.0876 0.040 Uiso 1 1 calc R
H13B H 0.4679 0.2331 0.2118 0.040 Uiso 1 1 calc R
C14 C 0.6218(4) 0.1395(2) 0.1922(3) 0.0307(8) Uani 1 1 d .
C15 C 0.7295(4) 0.1765(3) 0.2782(3) 0.0427(10) Uani 1 1 d .
H15 H 0.7106 0.2290 0.3148 0.051 Uiso 1 1 calc R
C16 C 0.8642(5) 0.1344(3) 0.3081(3) 0.0494(11) Uani 1 1 d .
H16 H 0.9389 0.1594 0.3636 0.059 Uiso 1 1 calc R
C17 C 0.8881(4) 0.0554(3) 0.2560(3) 0.0442(10) Uani 1 1 d .
H17 H 0.9782 0.0252 0.2762 0.053 Uiso 1 1 calc R
C18 C 0.7758(4) 0.0219(3) 0.1730(3) 0.0386(9) Uani 1 1 d .
H18 H 0.7916 -0.0324 0.1386 0.046 Uiso 1 1 calc R

loop_
_atom_site_aniso_label
_atom_site_aniso_U_11
_atom_site_aniso_U_22
_atom_site_aniso_U_33
_atom_site_aniso_U_23
_atom_site_aniso_U_13
_atom_site_aniso_U_12
Ni 0.0297(4) 0.0292(4) 0.0308(4) -0.0024(3) 0.0095(3) 0.0017(3)
Cl 0.0521(6) 0.0353(5) 0.0433(6) 0.0054(4) 0.0173(5) 0.0058(5)
P 0.0302(5) 0.0285(5) 0.0356(5) -0.0024(4) 0.0118(4) 0.0001(4)
O 0.0331(14) 0.0306(13) 0.0399(15) -0.0088(11) 0.0135(12) -0.0004(11)
N 0.0337(18) 0.0319(17) 0.0303(16) -0.0012(14) 0.0100(14) 0.0007(14)
C1 0.026(2) 0.037(2) 0.038(2) -0.0007(18) 0.0094(17) -0.0076(17)
C2 0.059(3) 0.046(3) 0.043(2) -0.005(2) 0.017(2) 0.003(2)
C3 0.072(3) 0.078(4) 0.040(2) -0.006(2) 0.026(2) 0.004(3)
C4 0.064(3) 0.084(4) 0.046(3) 0.015(3) 0.023(2) -0.015(3)
C5 0.075(3) 0.047(3) 0.067(3) 0.019(3) 0.029(3) -0.009(3)
C6 0.050(3) 0.041(2) 0.050(3) 0.0017(19) 0.020(2) -0.006(2)
C7 0.031(2) 0.029(2) 0.039(2) 0.0037(17) 0.0127(17) 0.0008(17)
C8 0.052(3) 0.038(2) 0.048(2) -0.004(2) 0.016(2) 0.004(2)
C9 0.062(3) 0.040(2) 0.060(3) 0.002(2) 0.023(2) 0.023(2)
C10 0.037(2) 0.057(3) 0.053(3) 0.014(2) 0.009(2) 0.013(2)
C11 0.039(3) 0.054(3) 0.046(3) 0.009(2) 0.006(2) 0.000(2)
C12 0.035(2) 0.034(2) 0.047(2) -0.0003(18) 0.0115(18) 0.0018(18)
C13 0.039(2) 0.030(2) 0.033(2) -0.0065(17) 0.0136(18) -0.0012(17)
C14 0.033(2) 0.0308(19) 0.031(2) 0.0031(16) 0.0110(17) -0.0055(17)
C15 0.043(2) 0.050(3) 0.037(2) -0.0082(19) 0.0115(19) -0.006(2)
C16 0.040(3) 0.070(3) 0.034(2) -0.009(2) 0.0004(19) -0.006(2)
C17 0.037(2) 0.055(3) 0.039(2) 0.001(2) 0.0073(19) 0.007(2)
C18 0.035(2) 0.043(2) 0.038(2) 0.0015(18) 0.0099(18) 0.0026(18)

loop_
_atom_type_symbol
_atom_type_description
_atom_type_scat_dispersion_real
_atom_type_scat_dispersion_imag
_atom_type_scat_source
C C 0.0033 0.0016 'International Tables Vol C Tables 4.2.6.8 and 6.1.1.4'
H H 0.0000 0.0000 'International Tables Vol C Tables 4.2.6.8 and 6.1.1.4'
N N 0.0061 0.0033 'International Tables Vol C Tables 4.2.6.8 and 6.1.1.4'
O O 0.0106 0.0060 'International Tables Vol C Tables 4.2.6.8 and 6.1.1.4'
P P 0.1023 0.0942 'International Tables Vol C Tables 4.2.6.8 and 6.1.1.4'
Cl Cl 0.1484 0.1585 'International Tables Vol C Tables 4.2.6.8 and 6.1.1.4'
Ni Ni 0.3393 1.1124 'International Tables Vol C Tables 4.2.6.8 and 6.1.1.4'

loop_
_geom_angle_atom_site_label_1
_geom_angle_atom_site_label_2
_geom_angle_atom_site_label_3
_geom_angle
_geom_angle_site_symmetry_1
_geom_angle_site_symmetry_3
_geom_angle_publ_flag
O Ni O 180.00(11) 3_655 . ?
O Ni N 90.69(10) 3_655 . ?
O Ni N 89.31(10) . . y
O Ni N 89.31(10) 3_655 3_655 ?
O Ni N 90.69(10) . 3_655 ?
N Ni N 180.00(18) . 3_655 ?
O Ni Cl 91.47(7) 3_655 3_655 ?
O Ni Cl 88.53(7) . 3_655 ?
N Ni Cl 88.87(8) . 3_655 ?
N Ni Cl 91.13(8) 3_655 3_655 ?
O Ni Cl 88.53(7) 3_655 . ?
O Ni Cl 91.47(7) . . y
N Ni Cl 91.13(8) . . y
N Ni Cl 88.87(8) 3_655 . ?
Cl Ni Cl 180.00(5) 3_655 . ?
O P C7 110.07(16) . . ?
O P C13 112.76(15) . . ?
C7 P C13 108.71(17) . . ?
O P C1 110.82(16) . . ?
C7 P C1 105.46(17) . . ?
C13 P C1 108.73(16) . . ?
P O Ni 125.57(14) . . ?
C18 N C14 117.6(3) . . ?
C18 N Ni 114.8(2) . . ?
C14 N Ni 127.5(2) . . ?
C2 C1 C6 120.1(4) . . ?
C2 C1 P 122.5(3) . . ?
C6 C1 P 117.4(3) . . ?
C1 C2 C3 119.6(4) . . ?
C4 C3 C2 120.0(4) . . ?
C5 C4 C3 120.3(4) . . ?
C4 C5 C6 120.4(4) . . ?
C5 C6 C1 119.6(4) . . ?
C12 C7 C8 118.5(4) . . ?
C12 C7 P 116.4(3) . . ?
C8 C7 P 124.7(3) . . ?
C9 C8 C7 120.1(4) . . ?
C8 C9 C10 120.0(4) . . ?
C11 C10 C9 120.7(4) . . ?
C10 C11 C12 119.4(4) . . ?
C11 C12 C7 121.3(4) . . ?
C14 C13 P 112.7(2) . . ?
N C14 C15 121.8(3) . . ?
N C14 C13 119.1(3) . . ?
C15 C14 C13 119.1(3) . . ?
C16 C15 C14 118.9(4) . . ?
C17 C16 C15 119.7(4) . . ?
C16 C17 C18 118.3(4) . . ?
N C18 C17 123.7(4) . . ?

loop_
_geom_bond_atom_site_label_1
_geom_bond_atom_site_label_2
_geom_bond_distance
_geom_bond_site_symmetry_2
_geom_bond_publ_flag
Ni O 2.053(2) 3_655 ?
Ni O 2.053(2) . y
Ni N 2.133(3) . y
Ni N 2.133(3) 3_655 ?
Ni Cl 2.4884(10) 3_655 ?
Ni Cl 2.4884(10) . y
P O 1.494(2) . ?
P C7 1.793(4) . ?
P C13 1.793(4) . ?
P C1 1.807(4) . ?
N C18 1.332(4) . ?
N C14 1.345(5) . ?
C1 C2 1.371(5) . ?
C1 C6 1.389(5) . ?
C2 C3 1.390(6) . ?
C3 C4 1.371(7) . ?
C4 C5 1.365(6) . ?
C5 C6 1.377(6) . ?
C7 C12 1.383(5) . ?
C7 C8 1.388(5) . ?
C8 C9 1.375(6) . ?
C9 C10 1.377(6) . ?
C10 C11 1.360(6) . ?
C11 C12 1.371(5) . ?
C13 C14 1.510(5) . ?
C14 C15 1.390(5) . ?
C15 C16 1.370(5) . ?
C16 C17 1.367(6) . ?
C17 C18 1.373(5) . ?

loop_
_geom_torsion_atom_site_label_1
_geom_torsion_atom_site_label_2
_geom_torsion_atom_site_label_3
_geom_torsion_atom_site_label_4
_geom_torsion
Ni O P C13 12.5(2)
O P C13 C14 -57.1(3)
P C13 C14 N 48.2(4)
C13 C14 N Ni 4.2(5)
C14 N Ni O -38.3(3)
N Ni O P 24.25(18)
